data_2015956
loop_
_publ_author_name
'Yasodha, Vaduganathan'
'Govindarajan, Subbaiah'
'Low, John N.'
'Glidewell, Christopher'

_publ_section_title
;
 Cationic, neutral and anionic metal(II) complexes derived from
 4-oxo-4<i>H</i>-pyran-2,6-dicarboxylic acid (chelidonic acid)
;
_journal_coeditor_code LN3043
_journal_issue 5
_journal_name_full 'Acta Crystallographica Section C'
_journal_page_first m207
_journal_page_last m215
_journal_paper_doi 10.1107/S010827010701459X
_journal_volume 63
_journal_year 2007
_chemical_formula_iupac '[Mn2 (C7 H2 O6)2 (H2 O)8] , 4H2 O'
_chemical_formula_moiety 'C14 H20 Mn2 O20 , 4H2 O'
_chemical_formula_sum 'C14 H28 Mn2 O24'
_chemical_formula_weight 690.24
_chemical_name_systematic
;bis(\m-4-oxo-4H-pyran-2,6-dicarboxylato)bis[tetraaquamanganese(II)]
 tetrahydrate
;
_space_group_IT_number 2
_symmetry_cell_setting triclinic
_symmetry_space_group_name_Hall '-P 1'
_symmetry_space_group_name_H-M 'P -1'
_atom_sites_solution_hydrogens geom
_atom_sites_solution_primary direct
_atom_sites_solution_secondary difmap
_cell_angle_alpha 61.935(2)
_cell_angle_beta 78.219(3)
_cell_angle_gamma 69.061(2)
_cell_formula_units_Z 1
_cell_length_a 7.4343(2)
_cell_length_b 10.1176(3)
_cell_length_c 10.2290(3)
_cell_measurement_reflns_used 2877
_cell_measurement_temperature 120(2)
_cell_measurement_theta_max 27.48
_cell_measurement_theta_min 1.00
_cell_volume 633.49(3)
_computing_cell_refinement 'DENZO (Otwinowski & Minor, 1997) and COLLECT'
_computing_data_collection 'COLLECT (Nonius, 1999)'
_computing_data_reduction 'DENZO and COLLECT'
_computing_molecular_graphics 'PLATON (Spek, 2003)'
_computing_publication_material 'SHELXL97 and PRPKAPPA (Ferguson, 1999)'
_computing_structure_refinement 'OSCAIL and SHELXL97 (Sheldrick, 1997)'
_computing_structure_solution 'OSCAIL (McArdle, 2003) and SHELXS97 (Sheldrick, 1997)'
_diffrn_ambient_temperature 120(2)
_diffrn_detector_area_resol_mean 9.091
_diffrn_measured_fraction_theta_full 0.991
_diffrn_measured_fraction_theta_max 0.991
_diffrn_measurement_device_type 'Bruker Nonius KappaCCD area-detector'
_diffrn_measurement_method '\f and \w'
_diffrn_radiation_monochromator graphite
_diffrn_radiation_source 'Bruker Nonius FR591 rotating anode'
_diffrn_radiation_type 'Mo K\a'
_diffrn_radiation_wavelength 0.71073
_diffrn_reflns_av_R_equivalents 0.0373
_diffrn_reflns_av_sigmaI/netI 0.0330
_diffrn_reflns_limit_h_max 9
_diffrn_reflns_limit_h_min -9
_diffrn_reflns_limit_k_max 13
_diffrn_reflns_limit_k_min -13
_diffrn_reflns_limit_l_max 13
_diffrn_reflns_limit_l_min -13
_diffrn_reflns_number 14668
_diffrn_reflns_theta_full 27.57
_diffrn_reflns_theta_max 27.57
_diffrn_reflns_theta_min 2.26
_diffrn_standards_decay_% 0
_diffrn_standards_number 0
_exptl_absorpt_coefficient_mu 1.105
_exptl_absorpt_correction_T_max 0.898
_exptl_absorpt_correction_T_min 0.625
_exptl_absorpt_correction_type multi-scan
_exptl_absorpt_process_details '(SADABS; Sheldrick, 2003)'
_exptl_crystal_colour colourless
_exptl_crystal_density_diffrn 1.809
_exptl_crystal_density_method 'not measured'
_exptl_crystal_description block
_exptl_crystal_F_000 354
_exptl_crystal_size_max 0.47
_exptl_crystal_size_mid 0.21
_exptl_crystal_size_min 0.10
_refine_diff_density_max 0.446
_refine_diff_density_min -0.396
_refine_ls_extinction_method none
_refine_ls_goodness_of_fit_ref 1.077
_refine_ls_hydrogen_treatment constr
_refine_ls_matrix_type full
_refine_ls_number_parameters 181
_refine_ls_number_reflns 2914
_refine_ls_number_restraints 0
_refine_ls_restrained_S_all 1.077
_refine_ls_R_factor_all 0.0438
_refine_ls_R_factor_gt 0.0302
_refine_ls_shift/su_max 0.001
_refine_ls_shift/su_mean 0.000
_refine_ls_structure_factor_coef Fsqd
_refine_ls_weighting_details 'w = 1/[\s^2^(Fo^2^)+(0.0298P)^2^+0.4478P] where P=(Fo^2^+2Fc^2^)/3'
_refine_ls_weighting_scheme calc
_refine_ls_wR_factor_gt 0.0679
_refine_ls_wR_factor_ref 0.0737
_reflns_number_gt 2423
_reflns_number_total 2914
_reflns_threshold_expression I>2\s(I)
_cod_data_source_file ln3043.cif
_cod_data_source_block III
_cod_database_code 2015956
_cod_database_fobs_code 2015956

loop_
_symmetry_equiv_pos_as_xyz
'x, y, z'
'-x, -y, -z'

loop_
_atom_site_type_symbol
_atom_site_label
_atom_site_fract_x
_atom_site_fract_y
_atom_site_fract_z
_atom_site_U_iso_or_equiv
_atom_site_adp_type
_atom_site_calc_flag
_atom_site_refinement_flags
_atom_site_occupancy
Mn Mn1 0.31863(4) 0.76085(3) 0.36918(3) 0.01098(9) Uani d . 1
O O11 0.10413(19) 0.67707(15) 0.54233(14) 0.0155(3) Uani d . 1
O O12 0.54328(18) 0.84672(14) 0.20661(14) 0.0137(3) Uani d . 1
O O13 0.11232(19) 0.85552(15) 0.19602(14) 0.0152(3) Uani d . 1
O O14 0.20426(19) 0.98191(15) 0.37900(15) 0.0180(3) Uani d . 1
O O1 0.72562(18) 0.44480(14) 0.87582(14) 0.0115(3) Uani d . 1
C C2 0.6253(2) 0.5879(2) 0.77498(19) 0.0104(4) Uani d . 1
C C21 0.5665(3) 0.5768(2) 0.6477(2) 0.0115(4) Uani d . 1
O O21 0.5760(2) 0.44477(15) 0.66593(15) 0.0170(3) Uani d . 1
O O22 0.50595(18) 0.70582(14) 0.53764(14) 0.0132(3) Uani d . 1
C C3 0.5743(3) 0.7197(2) 0.7926(2) 0.0119(4) Uani d . 1
C C4 0.6237(3) 0.7147(2) 0.9248(2) 0.0122(4) Uani d . 1
O O4 0.5717(2) 0.83307(15) 0.94879(14) 0.0169(3) Uani d . 1
C C5 0.7341(3) 0.5617(2) 1.0273(2) 0.0119(4) Uani d . 1
C C6 0.7787(2) 0.4361(2) 0.99952(19) 0.0106(4) Uani d . 1
C C61 0.8887(3) 0.2688(2) 1.1021(2) 0.0127(4) Uani d . 1
O O61 0.9128(2) 0.16511(15) 1.06153(15) 0.0195(3) Uani d . 1
O O62 0.9432(2) 0.25253(15) 1.21799(15) 0.0175(3) Uani d . 1
O O15 0.1088(2) 0.37608(17) 0.67361(18) 0.0278(4) Uani d . 1
O O16 0.2782(2) 1.07386(16) 0.57159(15) 0.0194(3) Uani d . 1
H H11A 0.1093 0.5831 0.5852 0.023 Uiso d R 1
H H11B 0.0938 0.6922 0.6165 0.023 Uiso d R 1
H H12A 0.5532 0.8347 0.1195 0.021 Uiso d R 1
H H12B 0.5191 0.9417 0.1794 0.021 Uiso d R 1
H H13A 0.0422 0.9589 0.1591 0.023 Uiso d R 1
H H13B 0.1467 0.8283 0.1240 0.023 Uiso d R 1
H H14A 0.2359 1.0063 0.4429 0.027 Uiso d R 1
H H14B 0.1232 1.0706 0.3228 0.027 Uiso d R 1
H H3 0.5055 0.8167 0.7181 0.014 Uiso calc R 1
H H5 0.7755 0.5497 1.1152 0.014 Uiso calc R 1
H H15A 0.2212 0.3116 0.7036 0.042 Uiso d R 1
H H15B 0.0224 0.3184 0.7118 0.042 Uiso d R 1
H H16A 0.3508 1.1363 0.5416 0.029 Uiso d R 1
H H16B 0.1565 1.1533 0.5581 0.029 Uiso d R 1

loop_
_atom_site_aniso_label
_atom_site_aniso_U_11
_atom_site_aniso_U_22
_atom_site_aniso_U_33
_atom_site_aniso_U_12
_atom_site_aniso_U_13
_atom_site_aniso_U_23
Mn1 0.01369(15) 0.00878(15) 0.01055(15) -0.00173(11) -0.00393(10) -0.00411(11)
O11 0.0219(7) 0.0143(7) 0.0123(7) -0.0071(5) 0.0002(5) -0.0067(6)
O12 0.0210(7) 0.0091(6) 0.0109(6) -0.0039(5) -0.0016(5) -0.0042(5)
O13 0.0190(7) 0.0120(6) 0.0135(7) 0.0005(5) -0.0067(5) -0.0061(5)
O14 0.0242(7) 0.0103(6) 0.0188(7) 0.0037(6) -0.0113(6) -0.0082(6)
O1 0.0143(6) 0.0092(6) 0.0103(6) -0.0010(5) -0.0046(5) -0.0039(5)
C2 0.0097(8) 0.0084(8) 0.0102(8) -0.0012(7) -0.0023(7) -0.0020(7)
C21 0.0111(8) 0.0115(9) 0.0112(9) -0.0012(7) -0.0025(7) -0.0053(7)
O21 0.0266(8) 0.0096(6) 0.0168(7) -0.0017(6) -0.0078(6) -0.0074(6)
O22 0.0169(7) 0.0111(6) 0.0111(6) -0.0032(5) -0.0060(5) -0.0031(5)
C3 0.0132(9) 0.0104(9) 0.0098(9) -0.0025(7) -0.0026(7) -0.0024(7)
C4 0.0148(9) 0.0109(9) 0.0117(9) -0.0055(7) 0.0002(7) -0.0046(7)
O4 0.0277(8) 0.0107(6) 0.0129(7) -0.0039(6) -0.0038(6) -0.0059(5)
C5 0.0142(9) 0.0122(9) 0.0097(9) -0.0042(7) -0.0011(7) -0.0046(7)
C6 0.0107(8) 0.0128(9) 0.0073(8) -0.0036(7) -0.0018(7) -0.0030(7)
C61 0.0139(9) 0.0104(9) 0.0108(9) -0.0003(7) -0.0022(7) -0.0039(7)
O61 0.0285(8) 0.0111(6) 0.0167(7) 0.0017(6) -0.0100(6) -0.0063(6)
O62 0.0233(7) 0.0139(7) 0.0141(7) 0.0006(5) -0.0091(6) -0.0064(6)
O15 0.0189(8) 0.0178(7) 0.0398(9) -0.0065(6) -0.0054(7) -0.0048(7)
O16 0.0222(7) 0.0176(7) 0.0219(7) -0.0079(6) -0.0024(6) -0.0093(6)

loop_
_atom_type_symbol
_atom_type_description
_atom_type_scat_dispersion_real
_atom_type_scat_dispersion_imag
_atom_type_scat_source
C C 0.0033 0.0016 'International Tables Vol C Tables 4.2.6.8 and 6.1.1.4'
H H 0.0000 0.0000 'International Tables Vol C Tables 4.2.6.8 and 6.1.1.4'
Mn Mn 0.3368 0.7283 'International Tables Vol C Tables 4.2.6.8 and 6.1.1.4'
O O 0.0106 0.0060 'International Tables Vol C Tables 4.2.6.8 and 6.1.1.4'

loop_
_geom_angle_atom_site_label_1
_geom_angle_atom_site_label_2
_geom_angle_atom_site_label_3
_geom_angle_site_symmetry_1
_geom_angle_site_symmetry_3
_geom_angle
_geom_angle_publ_flag
O21 Mn1 O14 2_666 . 173.56(5) no
O21 Mn1 O22 2_666 . 102.25(5) no
O14 Mn1 O22 . . 83.30(5) no
O21 Mn1 O11 2_666 . 94.50(5) no
O14 Mn1 O11 . . 88.72(5) no
O22 Mn1 O11 . . 90.12(5) no
O21 Mn1 O12 2_666 . 87.64(5) no
O14 Mn1 O12 . . 89.50(5) no
O22 Mn1 O12 . . 86.04(5) no
O11 Mn1 O12 . . 175.93(5) no
O21 Mn1 O13 2_666 . 86.92(5) no
O14 Mn1 O13 . . 87.46(5) no
O22 Mn1 O13 . . 170.70(5) no
O11 Mn1 O13 . . 90.69(5) no
O12 Mn1 O13 . . 92.89(5) no
Mn1 O11 H11A . . 121.7 no
Mn1 O11 H11B . . 117.0 no
H11A O11 H11B . . 98.1 no
Mn1 O12 H12A . . 114.3 no
Mn1 O12 H12B . . 109.9 no
H12A O12 H12B . . 105.5 no
Mn1 O13 H13A . . 119.3 no
Mn1 O13 H13B . . 118.9 no
H13A O13 H13B . . 108.6 no
Mn1 O14 H14A . . 126.0 no
Mn1 O14 H14B . . 131.2 no
H14A O14 H14B . . 102.7 no
C6 O1 C2 . . 118.14(14) no
C3 C2 O1 . . 123.42(16) no
C3 C2 C21 . . 124.58(16) no
O1 C2 C21 . . 111.85(14) no
O21 C21 O22 . . 127.61(17) no
O21 C21 C2 . . 117.13(15) no
O22 C21 C2 . . 115.19(15) no
C21 O21 Mn1 . 2_666 156.82(13) no
C21 O22 Mn1 . . 127.91(11) no
C2 C3 C4 . . 120.14(16) no
C2 C3 H3 . . 119.9 no
C4 C3 H3 . . 119.9 no
O4 C4 C5 . . 122.98(16) no
O4 C4 C3 . . 122.24(16) no
C5 C4 C3 . . 114.77(15) no
C6 C5 C4 . . 120.63(16) no
C6 C5 H5 . . 119.7 no
C4 C5 H5 . . 119.7 no
C5 C6 O1 . . 122.86(16) no
C5 C6 C61 . . 124.97(16) no
O1 C6 C61 . . 112.16(15) no
O61 C61 O62 . . 127.79(17) no
O61 C61 C6 . . 116.70(16) no
O62 C61 C6 . . 115.50(16) no
H15A O15 H15B . . 107.3 no
H16A O16 H16B . . 97.1 no

loop_
_geom_bond_atom_site_label_1
_geom_bond_atom_site_label_2
_geom_bond_site_symmetry_2
_geom_bond_distance
_geom_bond_publ_flag
Mn1 O21 2_666 2.1199(13) no
Mn1 O14 . 2.1337(13) no
Mn1 O22 . 2.1775(12) no
Mn1 O11 . 2.1905(13) no
Mn1 O12 . 2.2030(13) no
Mn1 O13 . 2.2068(13) no
O11 H11A . 0.8286 no
O11 H11B . 0.8254 no
O12 H12A . 0.9395 no
O12 H12B . 0.8240 no
O13 H13A . 0.9097 no
O13 H13B . 0.8645 no
O14 H14A . 0.8941 no
O14 H14B . 0.8765 no
O1 C6 . 1.356(2) no
O1 C2 . 1.361(2) no
C2 C3 . 1.338(3) no
C2 C21 . 1.517(2) no
C21 O21 . 1.237(2) no
C21 O22 . 1.256(2) no
O21 Mn1 2_666 2.1199(13) no
C3 C4 . 1.447(2) no
C3 H3 . 0.95 no
C4 O4 . 1.246(2) no
C4 C5 . 1.444(2) no
C5 C6 . 1.343(3) no
C5 H5 . 0.95 no
C6 C61 . 1.525(2) no
C61 O61 . 1.245(2) no
C61 O62 . 1.249(2) no
O15 H15A . 0.8632 no
O15 H15B . 0.9256 no
O16 H16A . 0.8823 no
O16 H16B . 0.9536 no

loop_
_geom_hbond_atom_site_label_D
_geom_hbond_atom_site_label_H
_geom_hbond_atom_site_label_A
_geom_hbond_site_symmetry_A
_geom_hbond_distance_DH
_geom_hbond_distance_HA
_geom_hbond_distance_DA
_geom_hbond_angle_DHA
_geom_hbond_publ_flag
O11 H11A O15 . 0.83 1.85 2.6784(19) 176 y
O11 H11B O62 2_667 0.83 1.96 2.7846(18) 175 y
O12 H12A O4 1_554 0.94 1.73 2.6670(18) 174 y
O12 H12B O4 2_676 0.82 1.95 2.7356(18) 158 y
O13 H13A O61 1_464 0.91 1.81 2.7133(18) 172 y
O13 H13B O61 2_666 0.86 2.00 2.7866(18) 151 y
O14 H14A O16 . 0.89 1.86 2.7532(19) 174 y
O14 H14B O62 1_464 0.88 1.82 2.6908(18) 176 y
O15 H15A O12 2_666 0.86 1.93 2.7930(19) 173 y
O15 H15B O13 2_566 0.93 2.07 2.9814(19) 166 y
O16 H16A O22 2_676 0.88 2.00 2.8765(19) 175 y
O16 H16B O11 2_576 0.95 2.13 3.0423(19) 160 y

loop_
_geom_torsion_atom_site_label_1
_geom_torsion_atom_site_label_2
_geom_torsion_atom_site_label_3
_geom_torsion_atom_site_label_4
_geom_torsion_site_symmetry_1
_geom_torsion_site_symmetry_4
_geom_torsion
_geom_torsion_publ_flag
C6 O1 C2 C3 . . -0.9(3) no
C6 O1 C2 C21 . . -176.66(15) no
C3 C2 C21 O21 . . -160.11(18) no
O1 C2 C21 O21 . . 15.6(2) no
C3 C2 C21 O22 . . 17.1(3) no
O1 C2 C21 O22 . . -167.24(15) no
O22 C21 O21 Mn1 . 2_666 71.4(4) no
C2 C21 O21 Mn1 . 2_666 -111.9(3) no
O21 C21 O22 Mn1 . . 20.1(3) no
C2 C21 O22 Mn1 . . -156.77(12) no
O21 Mn1 O22 C21 2_666 . -39.88(15) no
O14 Mn1 O22 C21 . . 143.45(15) no
O11 Mn1 O22 C21 . . 54.75(15) no
O12 Mn1 O22 C21 . . -126.59(15) no
O1 C2 C3 C4 . . -0.7(3) no
C21 C2 C3 C4 . . 174.50(17) no
C2 C3 C4 O4 . . -176.72(17) no
C2 C3 C4 C5 . . 2.1(3) no
O4 C4 C5 C6 . . 176.80(18) no
C3 C4 C5 C6 . . -2.0(3) no
C4 C5 C6 O1 . . 0.5(3) no
C4 C5 C6 C61 . . -177.98(16) no
C2 O1 C6 C5 . . 1.0(3) no
C2 O1 C6 C61 . . 179.68(14) no
C5 C6 C61 O61 . . 177.81(18) no
O1 C6 C61 O61 . . -0.8(2) no
C5 C6 C61 O62 . . -1.8(3) no
O1 C6 C61 O62 . . 179.55(16) no
